data_7042777
loop_
_publ_author_name
'Ai, Jing'
'Min, Xue'
'Gao, Chaoying'
'Tian, Hong-Rui'
'Dang, Song'
'Sun, Zhong-Ming'

_publ_section_title
;
 A copper-phosphonate network as high-performance heterogeneous catalyst
 for the CO2 cycloaddition reactions and alcoholysis of epoxide
;
_journal_name_full 'Dalton Trans.'
_journal_paper_doi 10.1039/C7DT00739F
_journal_year 2017
_chemical_formula_moiety '0.5(C150.22 H100 Cu14 N41.78 O56 P16 Si4)'
_chemical_formula_sum 'C75 H52 Cu7 N21 O28 P8 Si2'
_chemical_formula_weight 2444.09
_chemical_name_systematic
;
 ?
;
_space_group_crystal_system monoclinic
_space_group_IT_number 14
_space_group_name_Hall '-P 2yn'
_space_group_name_H-M_alt 'P 1 21/n 1'
_symmetry_space_group_name_Hall '-P 2yn'
_symmetry_space_group_name_H-M 'P 1 21/n 1'
_atom_sites_solution_hydrogens geom
_atom_sites_solution_primary direct
_audit_creation_date 2016-11-24
_audit_creation_method
;
Olex2 1.2
(compiled 2016.02.19 svn.r3266 for OlexSys, GUI svn.r5155)
;
_audit_update_record
;
2016-12-22 deposited with the CCDC.
2017-04-24 downloaded from the CCDC.
;
_cell_angle_alpha 90
_cell_angle_beta 94.425(2)
_cell_angle_gamma 90
_cell_formula_units_Z 2
_cell_length_a 13.6147(10)
_cell_length_b 17.8396(13)
_cell_length_c 20.1820(14)
_cell_measurement_reflns_used 3304
_cell_measurement_temperature 296(2)
_cell_measurement_theta_max 22.799
_cell_measurement_theta_min 2.194
_cell_volume 4887.2(6)
_computing_cell_refinement 'SAINT v8.34A (Bruker, 2013)'
_computing_data_reduction 'SAINT v8.34A (Bruker, 2013)'
_computing_molecular_graphics 'Olex2 (Dolomanov et al., 2009)'
_computing_publication_material 'Olex2 (Dolomanov et al., 2009)'
_computing_structure_refinement 'ShelXL (Sheldrick, 2015)'
_computing_structure_solution 'SIR2004 (Burla et al., 2007)'
_diffrn_ambient_temperature 296.15
_diffrn_measured_fraction_theta_full 1.000
_diffrn_measured_fraction_theta_max 0.998
_diffrn_radiation_type MoK\a
_diffrn_radiation_wavelength 0.71073
_diffrn_reflns_av_unetI/netI 0.0727
_diffrn_reflns_Laue_measured_fraction_full 1.000
_diffrn_reflns_Laue_measured_fraction_max 0.998
_diffrn_reflns_limit_h_max 16
_diffrn_reflns_limit_k_max 22
_diffrn_reflns_limit_l_max 25
_diffrn_reflns_point_group_measured_fraction_full 1.000
_diffrn_reflns_point_group_measured_fraction_max 0.998
_diffrn_reflns_theta_full 25.242
_diffrn_reflns_theta_max 26.168
_diffrn_reflns_theta_min 1.873
_exptl_absorpt_coefficient_mu 1.734
_exptl_absorpt_correction_T_max 0.7453
_exptl_absorpt_correction_T_min 0.6217
_exptl_absorpt_correction_type multi-scan
_exptl_absorpt_process_details
;
SADABS-2012/1 (Bruker,2012) was used for absorption correction.
wR2(int) was 0.0704 before and 0.0555 after correction.
The Ratio of minimum to maximum transmission is 0.8342.
The \l/2 correction factor is 0.0015.
;
_exptl_crystal_density_diffrn 1.661
_exptl_crystal_F_000 2448
_refine_diff_density_max 1.038
_refine_diff_density_min -1.299
_refine_diff_density_rms 0.108
_refine_ls_extinction_method none
_refine_ls_goodness_of_fit_ref 1.027
_refine_ls_hydrogen_treatment constr
_refine_ls_matrix_type full
_refine_ls_number_parameters 639
_refine_ls_number_reflns 9755
_refine_ls_number_restraints 0
_refine_ls_restrained_S_all 1.027
_refine_ls_R_factor_all 0.0792
_refine_ls_R_factor_gt 0.0524
_refine_ls_shift/su_max 0.001
_refine_ls_shift/su_mean 0.000
_refine_ls_structure_factor_coef Fsqd
_refine_ls_weighting_details 'w=1/[\s^2^(Fo^2^)+(0.0593P)^2^+4.5524P] where P=(Fo^2^+2Fc^2^)/3'
_refine_ls_weighting_scheme calc
_refine_ls_wR_factor_gt 0.1231
_refine_ls_wR_factor_ref 0.1358
_reflns_Friedel_coverage 0.000
_reflns_number_gt 6946
_reflns_number_total 9755
_reflns_threshold_expression 'I > 2\s(I)'
_cod_data_source_file c7dt00739f2.cif
_cod_data_source_block 1_sq_s
_cod_database_code 7042777
_shelxl_version_number 2014-1
_shelx_space_group_comment
;
The symmetry employed for this shelxl refinement is uniquely defined
by the following loop, which should always be used as a source of
symmetry information in preference to the above space-group names.
They are only intended as comments.
;
_olex2_refinement_description
;
1. Fixed Uiso
 At 1.2 times of:
  All C(H) groups
 At 1.5 times of:
  All O(H) groups
2. Shared sites
{C34, N34}
{C35, N35}
{C36, N36}
3. Uiso/Uaniso restraints and constraints
Uanis(C34) = Uanis(N34)
Uanis(C35) = Uanis(N35)
Uanis(C36) = Uanis(N36)
4. Others
 Sof(N34)=Sof(N35)=Sof(N36)=1-FVAR(1)
 Sof(C34)=Sof(C35)=Sof(C36)=FVAR(1)
5.a Aromatic/amide H refined with riding coordinates:
 C2(H2), C3(H3), C5(H5), C6(H6), C8(H8), C9(H9), C11(H11), C12(H12), C14(H14),
 C15(H15), C17(H17), C18(H18), C20(H20), C21(H21), C23(H23), C24(H24), C25(H25),
  C26(H26), C28(H28), C29(H29), C31(H31), C32(H32), C37(H37), C39(H39)
5.b Idealised tetrahedral OH refined as rotating group:
 O9(H9A)
;
_olex2_submission_special_instructions 'No special instructions were received'

loop_
_space_group_symop_operation_xyz
'x, y, z'
'-x+1/2, y+1/2, -z+1/2'
'-x, -y, -z'
'x-1/2, -y-1/2, z-1/2'

loop_
_atom_site_label
_atom_site_type_symbol
_atom_site_fract_x
_atom_site_fract_y
_atom_site_fract_z
_atom_site_U_iso_or_equiv
_atom_site_adp_type
_atom_site_occupancy
_atom_site_site_symmetry_order
_atom_site_calc_flag
_atom_site_refinement_flags_posn
_atom_site_refinement_flags_adp
_atom_site_refinement_flags_occupancy
C1 C 0.5883(3) 0.5087(3) 0.6619(2) 0.0207(10) Uani 1 1 d . . .
C2 C 0.5863(4) 0.4711(3) 0.7221(3) 0.0345(12) Uani 1 1 d . . .
H2 H 0.6310 0.4324 0.7316 0.041 Uiso 1 1 calc R . .
C3 C 0.5207(4) 0.4891(3) 0.7680(2) 0.0356(13) Uani 1 1 d . . .
H3 H 0.5221 0.4632 0.8081 0.043 Uiso 1 1 calc R . .
C4 C 0.4529(3) 0.5455(3) 0.7549(2) 0.0233(10) Uani 1 1 d . . .
C5 C 0.4481(3) 0.5802(3) 0.6934(2) 0.0308(12) Uani 1 1 d . . .
H5 H 0.3993 0.6156 0.6826 0.037 Uiso 1 1 calc R . .
C6 C 0.5161(3) 0.5625(3) 0.6478(2) 0.0298(11) Uani 1 1 d . . .
H6 H 0.5131 0.5872 0.6072 0.036 Uiso 1 1 calc R . .
C7 C 0.6774(3) 0.4069(3) 0.5579(2) 0.0212(10) Uani 1 1 d . . .
C8 C 0.5923(4) 0.3654(3) 0.5553(2) 0.0302(12) Uani 1 1 d . . .
H8 H 0.5455 0.3760 0.5851 0.036 Uiso 1 1 calc R . .
C9 C 0.5740(4) 0.3080(3) 0.5095(2) 0.0354(13) Uani 1 1 d . . .
H9 H 0.5155 0.2809 0.5090 0.042 Uiso 1 1 calc R . .
C10 C 0.6424(3) 0.2911(3) 0.4647(2) 0.0223(10) Uani 1 1 d . . .
C11 C 0.7288(4) 0.3313(3) 0.4681(3) 0.0456(15) Uani 1 1 d . . .
H11 H 0.7769 0.3197 0.4394 0.055 Uiso 1 1 calc R . .
C12 C 0.7450(4) 0.3882(3) 0.5133(3) 0.0437(15) Uani 1 1 d . . .
H12 H 0.8035 0.4151 0.5138 0.052 Uiso 1 1 calc R . .
C13 C 0.7070(3) 0.5724(3) 0.5520(2) 0.0224(10) Uani 1 1 d . . .
C14 C 0.6736(4) 0.5684(3) 0.4856(2) 0.0390(14) Uani 1 1 d . . .
H14 H 0.6394 0.5259 0.4704 0.047 Uiso 1 1 calc R . .
C15 C 0.6892(4) 0.6254(3) 0.4412(3) 0.0388(14) Uani 1 1 d . . .
H15 H 0.6656 0.6205 0.3970 0.047 Uiso 1 1 calc R . .
C16 C 0.7396(3) 0.6894(3) 0.4619(2) 0.0248(10) Uani 1 1 d . . .
C17 C 0.7709(5) 0.6953(3) 0.5286(3) 0.0489(16) Uani 1 1 d . . .
H17 H 0.8036 0.7383 0.5442 0.059 Uiso 1 1 calc R . .
C18 C 0.7539(5) 0.6378(3) 0.5722(2) 0.0432(15) Uani 1 1 d . . .
H18 H 0.7749 0.6435 0.6169 0.052 Uiso 1 1 calc R . .
C19 C 0.8023(3) 0.4899(3) 0.6744(2) 0.0212(10) Uani 1 1 d . . .
C20 C 0.8799(3) 0.4400(3) 0.6736(2) 0.0273(11) Uani 1 1 d . . .
H20 H 0.8823 0.4070 0.6381 0.033 Uiso 1 1 calc R . .
C21 C 0.9547(3) 0.4377(3) 0.7247(2) 0.0259(10) Uani 1 1 d . . .
H21 H 1.0061 0.4037 0.7228 0.031 Uiso 1 1 calc R . .
C22 C 0.9528(3) 0.4859(2) 0.7785(2) 0.0216(10) Uani 1 1 d . . .
C23 C 0.8765(4) 0.5368(3) 0.7797(2) 0.0332(12) Uani 1 1 d . . .
H23 H 0.8748 0.5701 0.8151 0.040 Uiso 1 1 calc R . .
C24 C 0.8025(4) 0.5386(3) 0.7286(2) 0.0339(12) Uani 1 1 d . . .
H24 H 0.7517 0.5732 0.7304 0.041 Uiso 1 1 calc R . .
C25 C 1.0247(4) 0.7534(3) 0.3449(3) 0.0349(13) Uani 1 1 d . . .
H25 H 0.9886 0.7549 0.3822 0.042 Uiso 1 1 calc R . .
C26 C 1.0575(3) 0.7470(3) 0.2450(2) 0.0292(11) Uani 1 1 d . . .
H26 H 1.0531 0.7436 0.1989 0.035 Uiso 1 1 calc R . .
C27 C 1.2416(3) 0.7476(3) 0.2666(2) 0.0276(11) Uani 1 1 d . . .
C28 C 1.2629(3) 0.7198(3) 0.2063(3) 0.0377(13) Uani 1 1 d . . .
H28 H 1.2124 0.7048 0.1755 0.045 Uiso 1 1 calc R . .
C29 C 1.3602(3) 0.7142(3) 0.1915(3) 0.0359(13) Uani 1 1 d . . .
H29 H 1.3750 0.6961 0.1502 0.043 Uiso 1 1 calc R . .
C30 C 1.4357(3) 0.7352(3) 0.2376(2) 0.0250(10) Uani 1 1 d . . .
C31 C 1.4124(3) 0.7632(3) 0.2976(3) 0.0358(13) Uani 1 1 d . . .
H31 H 1.4627 0.7788 0.3284 0.043 Uiso 1 1 calc R . .
C32 C 1.3163(4) 0.7688(3) 0.3132(3) 0.0357(13) Uani 1 1 d . . .
H32 H 1.3016 0.7867 0.3546 0.043 Uiso 1 1 calc R . .
C33 C 1.5385(3) 0.7234(3) 0.2226(2) 0.0225(10) Uani 1 1 d . . .
C34 C 0.5904(4) 0.9643(3) 0.1245(2) 0.0373(14) Uani 0.52(4) 1 d . . .
N34 N 0.5904(4) 0.9643(3) 0.1245(2) 0.0373(14) Uani 0.48(4) 1 d . . .
C35 C 0.6816(4) 0.9781(3) 0.2112(3) 0.0484(16) Uani 0.52(4) 1 d . . .
N35 N 0.6816(4) 0.9781(3) 0.2112(3) 0.0484(16) Uani 0.48(4) 1 d . . .
C36 C 0.5706(4) 0.9076(3) 0.1657(2) 0.0390(14) Uani 0.52(4) 1 d . . .
N36 N 0.5706(4) 0.9076(3) 0.1657(2) 0.0390(14) Uani 0.48(4) 1 d . . .
C37 C 0.5523(4) 1.0533(3) 0.0363(3) 0.0437(14) Uani 1 1 d . . .
H37 H 0.5883 1.0892 0.0613 0.052 Uiso 1 1 calc R . .
C38 C 0.5430(4) 0.9819(3) 0.0612(2) 0.0349(12) Uani 1 1 d . . .
C39 C 0.4911(4) 0.9285(3) 0.0248(3) 0.0413(14) Uani 1 1 d . . .
H39 H 0.4853 0.8803 0.0416 0.050 Uiso 1 1 calc R . .
Cu1 Cu 0.75358(4) 0.08141(3) 0.37155(3) 0.02524(15) Uani 1 1 d . . .
Cu2 Cu 0.83686(4) 0.74387(3) 0.25515(3) 0.02117(14) Uani 1 1 d . . .
Cu3 Cu 0.64720(5) 0.85727(4) 0.30268(3) 0.03336(18) Uani 1 1 d . . .
Cu4 Cu 1.0000 0.5000 1.0000 0.0347(2) Uani 1 2 d S T P
N1 N 0.9820(3) 0.7482(2) 0.28196(19) 0.0262(9) Uani 1 1 d . . .
N2 N 1.1203(3) 0.7560(3) 0.3485(2) 0.0403(12) Uani 1 1 d . . .
N3 N 1.1415(3) 0.7515(2) 0.2837(2) 0.0276(9) Uani 1 1 d . . .
N4 N 1.6175(3) 0.7587(2) 0.25023(18) 0.0213(8) Uani 1 1 d . . .
N5 N 1.6950(3) 0.7250(2) 0.22579(18) 0.0232(9) Uani 1 1 d . . .
N6 N 1.6633(3) 0.6722(2) 0.1838(2) 0.0296(9) Uani 1 1 d . . .
N7 N 1.5653(3) 0.6706(2) 0.1810(2) 0.0320(10) Uani 1 1 d . . .
N8 N 0.6614(4) 1.0101(3) 0.1542(2) 0.0494(13) Uani 1 1 d . . .
N9 N 0.6282(3) 0.9161(2) 0.2192(2) 0.0359(11) Uani 1 1 d . . .
O1 O 0.4237(3) 0.5832(2) 0.88191(17) 0.0467(10) Uani 1 1 d . . .
O2 O 0.3046(3) 0.4973(2) 0.8192(2) 0.0466(10) Uani 1 1 d . . .
O3 O 0.3052(2) 0.63333(17) 0.78902(16) 0.0266(7) Uani 1 1 d . . .
O4 O 0.5188(2) 0.18815(18) 0.41017(16) 0.0284(8) Uani 1 1 d . . .
O5 O 0.6366(2) 0.25052(18) 0.33784(15) 0.0275(8) Uani 1 1 d . . .
O6 O 0.7006(2) 0.15661(18) 0.42752(15) 0.0266(7) Uani 1 1 d . . .
O7 O 0.8105(2) 0.71736(18) 0.34574(15) 0.0268(7) Uani 1 1 d . . .
O8 O 0.6747(3) 0.8018(2) 0.38371(16) 0.0346(8) Uani 1 1 d . . .
O9 O 0.8472(3) 0.8079(2) 0.44091(16) 0.0431(10) Uani 1 1 d . . .
H9A H 0.8615 0.8432 0.4175 0.065 Uiso 1 1 calc GR . .
O10 O 1.1252(2) 0.43089(18) 0.82348(15) 0.0261(7) Uani 1 1 d . . .
O11 O 1.0861(2) 0.56584(18) 0.85412(15) 0.0278(8) Uani 1 1 d . . .
O12 O 1.0049(2) 0.46010(18) 0.90833(15) 0.0267(7) Uani 1 1 d . . .
O13 O 0.8601(3) 0.0583(3) 0.4415(2) 0.0773(16) Uani 1 1 d . . .
O14 O 0.9176(3) 0.4115(2) 1.01579(19) 0.0550(12) Uani 1 1 d . . .
P1 P 0.36771(9) 0.56755(7) 0.81539(6) 0.0274(3) Uani 1 1 d . . .
P2 P 0.62658(9) 0.21710(7) 0.40484(6) 0.0219(3) Uani 1 1 d . . .
P3 P 0.76749(9) 0.75821(7) 0.40210(6) 0.0262(3) Uani 1 1 d . . .
P4 P 1.04901(9) 0.48617(7) 0.84480(6) 0.0216(3) Uani 1 1 d . . .
Si1 Si 0.69393(9) 0.49293(7) 0.61050(6) 0.0183(3) Uani 1 1 d . . .

loop_
_atom_site_aniso_label
_atom_site_aniso_U_11
_atom_site_aniso_U_22
_atom_site_aniso_U_33
_atom_site_aniso_U_23
_atom_site_aniso_U_13
_atom_site_aniso_U_12
C1 0.020(2) 0.021(2) 0.022(2) -0.0026(18) 0.0076(18) 0.0020(19)
C2 0.033(3) 0.027(3) 0.045(3) 0.012(2) 0.015(2) 0.019(2)
C3 0.042(3) 0.036(3) 0.031(3) 0.014(2) 0.018(2) 0.014(3)
C4 0.021(2) 0.018(2) 0.032(3) 0.001(2) 0.011(2) 0.002(2)
C5 0.027(3) 0.030(3) 0.037(3) 0.008(2) 0.010(2) 0.015(2)
C6 0.033(3) 0.032(3) 0.026(3) 0.007(2) 0.007(2) 0.005(2)
C7 0.022(2) 0.023(2) 0.019(2) 0.0004(18) 0.0037(18) 0.003(2)
C8 0.030(3) 0.032(3) 0.030(3) -0.011(2) 0.012(2) -0.008(2)
C9 0.034(3) 0.029(3) 0.044(3) -0.013(2) 0.013(2) -0.018(2)
C10 0.025(2) 0.020(2) 0.023(2) -0.0051(19) 0.0035(19) -0.001(2)
C11 0.038(3) 0.048(4) 0.053(4) -0.027(3) 0.022(3) -0.006(3)
C12 0.031(3) 0.050(4) 0.052(4) -0.026(3) 0.016(3) -0.016(3)
C13 0.029(2) 0.025(3) 0.014(2) 0.0007(18) 0.0077(19) 0.002(2)
C14 0.046(3) 0.038(3) 0.031(3) 0.005(2) -0.007(2) -0.019(3)
C15 0.046(3) 0.046(3) 0.024(3) 0.011(2) -0.007(2) -0.014(3)
C16 0.023(2) 0.028(3) 0.024(3) 0.006(2) 0.0077(19) 0.003(2)
C17 0.088(5) 0.030(3) 0.028(3) 0.007(2) -0.005(3) -0.023(3)
C18 0.077(4) 0.033(3) 0.019(3) -0.003(2) 0.002(3) -0.017(3)
C19 0.021(2) 0.023(2) 0.019(2) 0.0019(18) 0.0014(18) 0.004(2)
C20 0.030(3) 0.024(3) 0.028(3) -0.005(2) 0.004(2) 0.004(2)
C21 0.027(2) 0.020(2) 0.031(3) -0.003(2) 0.003(2) 0.002(2)
C22 0.020(2) 0.016(2) 0.029(3) -0.0001(19) 0.0043(19) -0.0041(19)
C23 0.039(3) 0.029(3) 0.031(3) -0.012(2) -0.001(2) 0.009(2)
C24 0.037(3) 0.030(3) 0.033(3) -0.009(2) -0.009(2) 0.014(2)
C25 0.025(3) 0.049(3) 0.032(3) -0.005(2) 0.008(2) -0.002(3)
C26 0.021(2) 0.035(3) 0.031(3) 0.000(2) 0.002(2) -0.001(2)
C27 0.019(2) 0.025(3) 0.039(3) 0.006(2) 0.005(2) 0.002(2)
C28 0.019(2) 0.061(4) 0.033(3) -0.002(3) -0.003(2) -0.006(3)
C29 0.025(3) 0.052(4) 0.032(3) -0.007(3) 0.006(2) -0.003(3)
C30 0.017(2) 0.023(3) 0.035(3) -0.002(2) 0.004(2) 0.000(2)
C31 0.020(2) 0.055(4) 0.033(3) -0.013(3) 0.001(2) -0.004(3)
C32 0.028(3) 0.044(3) 0.036(3) -0.013(2) 0.006(2) -0.002(3)
C33 0.018(2) 0.022(2) 0.028(3) 0.001(2) 0.0049(19) 0.005(2)
C34 0.040(3) 0.037(3) 0.036(3) 0.009(2) 0.007(2) 0.002(2)
N34 0.040(3) 0.037(3) 0.036(3) 0.009(2) 0.007(2) 0.002(2)
C35 0.066(4) 0.040(3) 0.038(3) 0.004(2) -0.004(3) 0.010(3)
N35 0.066(4) 0.040(3) 0.038(3) 0.004(2) -0.004(3) 0.010(3)
C36 0.042(3) 0.037(3) 0.038(3) 0.011(2) 0.004(2) 0.007(2)
N36 0.042(3) 0.037(3) 0.038(3) 0.011(2) 0.004(2) 0.007(2)
C37 0.044(3) 0.041(3) 0.045(3) 0.006(3) -0.002(3) -0.006(3)
C38 0.032(3) 0.043(3) 0.030(3) 0.010(2) 0.004(2) 0.001(3)
C39 0.038(3) 0.044(3) 0.041(3) 0.014(3) -0.003(3) -0.001(3)
Cu1 0.0232(3) 0.0231(3) 0.0295(3) -0.0048(2) 0.0030(2) 0.0023(3)
Cu2 0.0152(3) 0.0264(3) 0.0225(3) 0.0017(2) 0.0050(2) 0.0006(2)
Cu3 0.0489(4) 0.0289(4) 0.0236(3) 0.0041(3) 0.0111(3) 0.0164(3)
Cu4 0.0436(5) 0.0342(5) 0.0276(5) -0.0052(4) 0.0106(4) -0.0124(4)
N1 0.0188(19) 0.029(2) 0.031(2) 0.0019(18) 0.0047(17) -0.0016(18)
N2 0.023(2) 0.066(3) 0.033(3) -0.008(2) 0.0030(18) -0.002(2)
N3 0.019(2) 0.033(2) 0.032(2) 0.0011(18) 0.0051(17) 0.0008(18)
N4 0.0165(18) 0.022(2) 0.026(2) -0.0036(16) 0.0034(16) 0.0019(16)
N5 0.0166(19) 0.025(2) 0.029(2) -0.0041(17) 0.0051(16) -0.0015(17)
N6 0.021(2) 0.028(2) 0.041(2) -0.0100(19) 0.0083(18) -0.0025(18)
N7 0.016(2) 0.031(2) 0.049(3) -0.011(2) 0.0064(18) -0.0044(18)
N8 0.048(3) 0.046(3) 0.052(3) 0.014(3) -0.005(2) -0.001(3)
N9 0.054(3) 0.031(3) 0.022(2) 0.0051(19) 0.005(2) 0.013(2)
O1 0.055(2) 0.054(3) 0.031(2) -0.0059(18) 0.0007(18) 0.020(2)
O2 0.040(2) 0.028(2) 0.076(3) 0.0139(19) 0.032(2) -0.0004(18)
O3 0.0274(17) 0.0188(17) 0.0350(19) 0.0029(14) 0.0116(14) 0.0037(14)
O4 0.0269(17) 0.0244(18) 0.0351(19) -0.0054(14) 0.0106(14) -0.0036(15)
O5 0.0304(18) 0.0289(19) 0.0239(17) -0.0009(14) 0.0063(14) 0.0046(15)
O6 0.0329(18) 0.0230(18) 0.0237(17) -0.0064(13) 0.0009(14) 0.0069(15)
O7 0.0256(17) 0.0264(18) 0.0298(18) 0.0065(14) 0.0102(14) 0.0025(15)
O8 0.042(2) 0.035(2) 0.0288(19) 0.0103(15) 0.0176(16) 0.0129(17)
O9 0.059(2) 0.043(2) 0.027(2) 0.0073(17) 0.0050(18) -0.019(2)
O10 0.0213(16) 0.0304(19) 0.0268(18) 0.0046(14) 0.0028(13) 0.0033(15)
O11 0.0370(19) 0.0216(17) 0.0249(17) 0.0026(13) 0.0030(14) -0.0135(15)
O12 0.0326(18) 0.0246(18) 0.0237(17) 0.0004(14) 0.0079(14) -0.0061(15)
O13 0.074(3) 0.102(4) 0.052(3) -0.008(3) -0.021(2) 0.045(3)
O14 0.075(3) 0.052(3) 0.041(2) -0.0091(19) 0.025(2) -0.026(2)
P1 0.0292(7) 0.0221(7) 0.0329(7) 0.0020(5) 0.0151(6) 0.0032(6)
P2 0.0259(6) 0.0184(6) 0.0218(6) -0.0033(5) 0.0045(5) 0.0010(5)
P3 0.0317(7) 0.0253(7) 0.0226(6) 0.0075(5) 0.0084(5) 0.0020(6)
P4 0.0222(6) 0.0204(6) 0.0221(6) 0.0030(5) 0.0017(5) -0.0016(5)
Si1 0.0200(6) 0.0178(6) 0.0175(6) -0.0005(5) 0.0043(5) 0.0006(5)

loop_
_atom_type_symbol
_atom_type_description
_atom_type_scat_dispersion_real
_atom_type_scat_dispersion_imag
_atom_type_scat_source
C C 0.0033 0.0016 'International Tables Vol C Tables 4.2.6.8 and 6.1.1.4'
H H 0.0000 0.0000 'International Tables Vol C Tables 4.2.6.8 and 6.1.1.4'
O O 0.0106 0.0060 'International Tables Vol C Tables 4.2.6.8 and 6.1.1.4'
Si Si 0.0817 0.0704 'International Tables Vol C Tables 4.2.6.8 and 6.1.1.4'
P P 0.1023 0.0942 'International Tables Vol C Tables 4.2.6.8 and 6.1.1.4'
Cu Cu 0.3201 1.2651 'International Tables Vol C Tables 4.2.6.8 and 6.1.1.4'
N N 0.0061 0.0033 'International Tables Vol C Tables 4.2.6.8 and 6.1.1.4'

loop_
_geom_angle_atom_site_label_1
_geom_angle_atom_site_label_2
_geom_angle_atom_site_label_3
_geom_angle
_geom_angle_site_symmetry_1
_geom_angle_site_symmetry_3
C2 C1 Si1 118.9(3) . .
C6 C1 C2 116.8(4) . .
C6 C1 Si1 123.8(3) . .
C3 C2 C1 122.3(4) . .
C2 C3 C4 120.1(4) . .
C3 C4 C5 119.0(4) . .
C3 C4 P1 119.3(4) . .
C5 C4 P1 121.6(3) . .
C4 C5 C6 120.2(4) . .
C1 C6 C5 121.3(4) . .
C8 C7 C12 116.7(4) . .
C8 C7 Si1 121.9(3) . .
C12 C7 Si1 120.8(4) . .
C7 C8 C9 122.1(4) . .
C10 C9 C8 120.0(4) . .
C9 C10 P2 123.4(4) . .
C11 C10 C9 118.2(4) . .
C11 C10 P2 118.4(4) . .
C12 C11 C10 120.8(5) . .
C11 C12 C7 122.2(5) . .
C14 C13 Si1 122.3(4) . .
C18 C13 C14 116.3(4) . .
C18 C13 Si1 121.4(3) . .
C13 C14 C15 122.3(5) . .
C16 C15 C14 120.7(5) . .
C15 C16 C17 117.7(4) . .
C15 C16 P3 119.5(4) . .
C17 C16 P3 122.8(4) . .
C18 C17 C16 120.6(5) . .
C13 C18 C17 122.4(5) . .
C20 C19 C24 117.0(4) . .
C20 C19 Si1 124.8(3) . .
C24 C19 Si1 118.2(3) . .
C19 C20 C21 121.7(4) . .
C22 C21 C20 120.4(4) . .
C21 C22 P4 121.9(3) . .
C23 C22 C21 118.7(4) . .
C23 C22 P4 119.4(3) . .
C22 C23 C24 120.5(4) . .
C23 C24 C19 121.7(5) . .
N2 C25 N1 114.1(5) . .
N1 C26 N3 109.8(4) . .
C28 C27 C32 120.6(4) . .
C28 C27 N3 120.2(4) . .
C32 C27 N3 119.1(4) . .
C27 C28 C29 119.5(5) . .
C30 C29 C28 120.5(5) . .
C29 C30 C33 119.5(4) . .
C31 C30 C29 118.9(4) . .
C31 C30 C33 121.5(4) . .
C30 C31 C32 121.2(5) . .
C31 C32 C27 119.2(5) . .
N4 C33 C30 126.7(4) . .
N7 C33 C30 122.9(4) . .
N7 C33 N4 110.3(4) . .
C36 C34 C38 128.3(5) . .
C36 C34 N8 110.2(5) . .
N8 C34 C38 121.3(5) . .
N8 C35 N9 113.0(5) . .
N9 C36 C34 106.8(5) . .
C39 C37 C38 120.2(5) 3_675 .
C37 C38 C34 118.8(5) . .
C39 C38 C34 120.7(5) . .
C39 C38 C37 120.5(5) . .
C38 C39 C37 119.4(5) . 3_675
O2 Cu1 N6 92.03(15) 4_665 2_745
O2 Cu1 O6 176.99(16) 4_665 .
O2 Cu1 O10 89.56(15) 4_665 4_565
O2 Cu1 O13 87.93(19) 4_665 .
O6 Cu1 N6 90.84(14) . 2_745
O6 Cu1 O10 90.49(13) . 4_565
O6 Cu1 O13 90.78(16) . .
O10 Cu1 N6 106.99(14) 4_565 2_745
O10 Cu1 O13 155.4(2) 4_565 .
O13 Cu1 N6 97.55(19) . 2_745
N1 Cu2 O3 94.84(14) . 4_675
N5 Cu2 N1 172.33(16) 1_455 .
N5 Cu2 O3 92.78(13) 1_455 4_675
O5 Cu2 N1 90.32(15) 2_655 .
O5 Cu2 N5 88.36(14) 2_655 1_455
O5 Cu2 O3 106.07(12) 2_655 4_675
O5 Cu2 O7 169.45(14) 2_655 .
O7 Cu2 N1 90.29(14) . .
O7 Cu2 N5 89.64(14) . 1_455
O7 Cu2 O3 84.37(12) . 4_675
N4 Cu3 O3 98.91(13) 1_455 4_675
N9 Cu3 N4 90.42(17) . 1_455
N9 Cu3 O3 85.29(16) . 4_675
O8 Cu3 N4 90.88(15) . 1_455
O8 Cu3 N9 176.24(18) . .
O8 Cu3 O3 91.02(13) . 4_675
O8 Cu3 O11 88.40(13) . 4_575
O11 Cu3 N4 142.65(14) 4_575 1_455
O11 Cu3 N9 92.71(15) 4_575 .
O11 Cu3 O3 118.44(13) 4_575 4_675
O12 Cu4 O12 180.0 3_767 .
O14 Cu4 O12 85.66(14) 3_767 3_767
O14 Cu4 O12 94.34(14) . 3_767
O14 Cu4 O12 85.66(14) . .
O14 Cu4 O12 94.34(14) 3_767 .
O14 Cu4 O14 180.00(15) . 3_767
C25 N1 Cu2 126.5(3) . .
C26 N1 C25 103.5(4) . .
C26 N1 Cu2 129.9(3) . .
C25 N2 N3 103.3(4) . .
C26 N3 C27 130.0(4) . .
C26 N3 N2 109.2(4) . .
N2 N3 C27 120.7(4) . .
C33 N4 Cu3 137.2(3) . 1_655
C33 N4 N5 105.5(3) . .
N5 N4 Cu3 116.1(3) . 1_655
N4 N5 Cu2 125.7(3) . 1_655
N6 N5 Cu2 124.8(3) . 1_655
N6 N5 N4 109.2(3) . .
N5 N6 Cu1 131.6(3) . 2_755
N5 N6 N7 108.6(4) . .
N7 N6 Cu1 119.4(3) . 2_755
C33 N7 N6 106.3(4) . .
C35 N8 C34 102.7(5) . .
C35 N9 Cu3 120.1(4) . .
C36 N9 C35 107.2(4) . .
C36 N9 Cu3 132.6(4) . .
P1 O2 Cu1 149.1(3) . 4_566
Cu3 O3 Cu2 99.73(12) 4_576 4_576
P1 O3 Cu2 135.43(19) . 4_576
P1 O3 Cu3 122.80(18) . 4_576
P2 O5 Cu2 152.5(2) . 2_645
P2 O6 Cu1 125.83(18) . .
P3 O7 Cu2 134.5(2) . .
P3 O8 Cu3 125.44(19) . .
P4 O10 Cu1 122.66(19) . 4_666
P4 O11 Cu3 138.4(2) . 4_676
P4 O12 Cu4 135.6(2) . .
O1 P1 C4 109.6(2) . .
O1 P1 O2 110.7(2) . .
O1 P1 O3 113.4(2) . .
O2 P1 C4 104.5(2) . .
O3 P1 C4 107.8(2) . .
O3 P1 O2 110.5(2) . .
O4 P2 C10 105.13(19) . .
O5 P2 C10 107.6(2) . .
O5 P2 O4 110.19(18) . .
O5 P2 O6 116.77(18) . .
O6 P2 C10 106.1(2) . .
O6 P2 O4 110.32(19) . .
O7 P3 C16 107.1(2) . .
O7 P3 O9 110.9(2) . .
O8 P3 C16 107.7(2) . .
O8 P3 O7 115.56(19) . .
O8 P3 O9 111.5(2) . .
O9 P3 C16 103.1(2) . .
O10 P4 C22 105.19(19) . .
O10 P4 O12 111.18(18) . .
O11 P4 C22 108.1(2) . .
O11 P4 O10 114.57(19) . .
O11 P4 O12 109.27(18) . .
O12 P4 C22 108.20(19) . .
C1 Si1 C7 112.1(2) . .
C1 Si1 C13 110.8(2) . .
C1 Si1 C19 102.8(2) . .
C7 Si1 C19 114.7(2) . .
C13 Si1 C7 106.1(2) . .
C13 Si1 C19 110.3(2) . .

loop_
_geom_bond_atom_site_label_1
_geom_bond_atom_site_label_2
_geom_bond_distance
_geom_bond_site_symmetry_2
C1 C2 1.389(6) .
C1 C6 1.388(6) .
C1 Si1 1.858(4) .
C2 C3 1.374(7) .
C3 C4 1.376(6) .
C4 C5 1.383(6) .
C4 P1 1.793(4) .
C5 C6 1.391(6) .
C7 C8 1.372(6) .
C7 C12 1.377(6) .
C7 Si1 1.870(5) .
C8 C9 1.389(6) .
C9 C10 1.380(6) .
C10 C11 1.375(7) .
C10 P2 1.792(4) .
C11 C12 1.371(7) .
C13 C14 1.382(6) .
C13 C18 1.376(7) .
C13 Si1 1.863(5) .
C14 C15 1.383(7) .
C15 C16 1.381(7) .
C16 C17 1.384(7) .
C16 P3 1.782(5) .
C17 C18 1.382(7) .
C19 C20 1.383(6) .
C19 C24 1.397(6) .
C19 Si1 1.884(4) .
C20 C21 1.392(6) .
C21 C22 1.386(6) .
C22 C23 1.381(6) .
C22 P4 1.799(5) .
C23 C24 1.386(7) .
C25 N1 1.360(6) .
C25 N2 1.299(6) .
C26 N1 1.317(6) .
C26 N3 1.336(6) .
C27 C28 1.365(7) .
C27 C32 1.384(7) .
C27 N3 1.432(6) .
C28 C29 1.385(7) .
C29 C30 1.384(6) .
C30 C31 1.370(7) .
C30 C33 1.470(6) .
C31 C32 1.373(7) .
C33 N4 1.331(6) .
C33 N7 1.330(6) .
C34 C36 1.350(6) .
C34 C38 1.421(7) .
C34 N8 1.368(7) .
C35 N8 1.295(6) .
C35 N9 1.340(7) .
C36 N9 1.292(6) .
C37 C38 1.379(7) .
C37 C39 1.366(7) 3_675
C38 C39 1.365(8) .
C39 C37 1.366(7) 3_675
Cu1 N6 2.313(4) 2_745
Cu1 O2 1.920(3) 4_665
Cu1 O6 1.929(3) .
Cu1 O10 1.945(3) 4_565
Cu1 O13 1.988(4) .
Cu2 N1 2.009(4) .
Cu2 N5 2.005(4) 1_455
Cu2 O3 2.345(3) 4_675
Cu2 O5 1.942(3) 2_655
Cu2 O7 1.948(3) .
Cu3 N4 2.076(4) 1_455
Cu3 N9 1.986(4) .
Cu3 O3 2.196(3) 4_675
Cu3 O8 1.923(3) .
Cu3 O11 1.945(3) 4_575
Cu4 O12 1.988(3) 3_767
Cu4 O12 1.988(3) .
Cu4 O14 1.976(4) .
Cu4 O14 1.976(4) 3_767
N2 N3 1.364(6) .
N4 Cu3 2.076(4) 1_655
N4 N5 1.341(5) .
N5 Cu2 2.005(4) 1_655
N5 N6 1.316(5) .
N6 Cu1 2.313(4) 2_755
N6 N7 1.332(5) .
O1 P1 1.518(4) .
O2 Cu1 1.920(3) 4_566
O2 P1 1.524(4) .
O3 Cu2 2.345(3) 4_576
O3 Cu3 2.196(3) 4_576
O3 P1 1.521(3) .
O4 P2 1.567(3) .
O5 Cu2 1.942(3) 2_645
O5 P2 1.494(3) .
O6 P2 1.523(3) .
O7 P3 1.507(3) .
O8 P3 1.506(3) .
O9 P3 1.564(4) .
O10 Cu1 1.945(3) 4_666
O10 P4 1.518(3) .
O11 Cu3 1.945(3) 4_676
O11 P4 1.515(3) .
O12 P4 1.530(3) .
